data_7017143
loop_
_publ_author_name
'Andrews, Philip C.'
'Gee, William J.'
'Junk, Peter C.'
'Maclellan, Jonathan G.'

_publ_section_title
;
 Systematic study of the formation of the lanthanoid cubane cluster motif
 mediated by steric modification of diketonate ligands.
;
_journal_issue 45
_journal_name_full 'Dalton transactions (Cambridge, England : 2003)'
_journal_page_first 12169
_journal_page_last 12179
_journal_paper_doi 10.1039/c1dt10580a
_journal_volume 40
_journal_year 2011
_chemical_formula_moiety 'C120 H112 Nd4 O22'
_chemical_formula_sum 'C120 H112 Nd4 O22'
_chemical_formula_weight 2483.06
_chemical_name_systematic
;
?
;
_space_group_IT_number 2
_symmetry_cell_setting triclinic
_symmetry_space_group_name_Hall '-P 1'
_symmetry_space_group_name_H-M 'P -1'
_atom_sites_solution_hydrogens geom
_atom_sites_solution_primary direct
_atom_sites_solution_secondary difmap
_audit_creation_method SHELXL-97
_cell_angle_alpha 66.73(3)
_cell_angle_beta 69.06(3)
_cell_angle_gamma 74.93(3)
_cell_formula_units_Z 1
_cell_length_a 12.378(3)
_cell_length_b 15.353(3)
_cell_length_c 15.713(3)
_cell_measurement_reflns_used 25247
_cell_measurement_temperature 100(2)
_cell_measurement_theta_max 25.0
_cell_measurement_theta_min 1.84
_cell_volume 2537.3(12)
_computing_cell_refinement 'XDS (Kabsch, 1993)'
_computing_data_collection 'Blu-Ice (McPhillips et al, 2002)'
_computing_data_reduction 'XDS (Kabsch, 1993)'
_computing_molecular_graphics X-SEED
_computing_publication_material 'XCIF V6.12 (BrukerAXS, 2001).'
_computing_structure_refinement 'SHELXL-97 (Sheldrick, 1997)'
_computing_structure_solution 'SHELXS-97 (Sheldrick, 1990)'
_diffrn_ambient_temperature 100(2)
_diffrn_measured_fraction_theta_full 0.936
_diffrn_measured_fraction_theta_max 0.936
_diffrn_measurement_device_type 'ADSC Quantum 210r'
_diffrn_measurement_method 'phi scans'
_diffrn_radiation_monochromator silicon
_diffrn_radiation_source 'Australian synchrotron MX1'
_diffrn_radiation_type synchrotron
_diffrn_radiation_wavelength 0.773747856
_diffrn_reflns_av_R_equivalents 0.0344
_diffrn_reflns_av_sigmaI/netI 0.0276
_diffrn_reflns_limit_h_max 13
_diffrn_reflns_limit_h_min -13
_diffrn_reflns_limit_k_max 16
_diffrn_reflns_limit_k_min -16
_diffrn_reflns_limit_l_max 17
_diffrn_reflns_limit_l_min -17
_diffrn_reflns_number 25247
_diffrn_reflns_theta_full 25.00
_diffrn_reflns_theta_max 25.00
_diffrn_reflns_theta_min 1.84
_diffrn_standards_number 0
_exptl_absorpt_coefficient_mu 2.087
_exptl_absorpt_correction_T_max 0.9594
_exptl_absorpt_correction_T_min 0.9400
_exptl_absorpt_correction_type multi-scan
_exptl_absorpt_process_details SADABS
_exptl_crystal_colour green
_exptl_crystal_density_diffrn 1.625
_exptl_crystal_density_method 'not measured'
_exptl_crystal_description prismatic
_exptl_crystal_F_000 1248
_exptl_crystal_size_max 0.03
_exptl_crystal_size_mid 0.03
_exptl_crystal_size_min 0.02
_refine_diff_density_max 1.268
_refine_diff_density_min -1.254
_refine_diff_density_rms 0.114
_refine_ls_extinction_coef 0.0084(5)
_refine_ls_extinction_expression Fc^*^=kFc[1+0.001xFc^2^\l^3^/sin(2\q)]^-1/4^
_refine_ls_extinction_method SHELXL
_refine_ls_goodness_of_fit_ref 1.016
_refine_ls_hydrogen_treatment constr
_refine_ls_matrix_type full
_refine_ls_number_parameters 668
_refine_ls_number_reflns 6477
_refine_ls_number_restraints 2
_refine_ls_restrained_S_all 1.016
_refine_ls_R_factor_all 0.0498
_refine_ls_R_factor_gt 0.0403
_refine_ls_shift/su_max 0.001
_refine_ls_shift/su_mean 0.000
_refine_ls_structure_factor_coef Fsqd
_refine_ls_weighting_details 'calc w=1/[\s^2^(Fo^2^)+(0.0726P)^2^+7.6985P] where P=(Fo^2^+2Fc^2^)/3'
_refine_ls_weighting_scheme calc
_refine_ls_wR_factor_gt 0.1070
_refine_ls_wR_factor_ref 0.1140
_reflns_number_gt 5442
_reflns_number_total 6477
_reflns_threshold_expression >2sigma(I)
_cod_data_source_file c1dt10580a.txt
_cod_data_source_block wge2
_cod_original_cell_volume 2537.3(9)
_cod_database_code 7017143

loop_
_symmetry_equiv_pos_as_xyz
'x, y, z'
'-x, -y, -z'

loop_
_atom_site_label
_atom_site_type_symbol
_atom_site_fract_x
_atom_site_fract_y
_atom_site_fract_z
_atom_site_U_iso_or_equiv
_atom_site_adp_type
_atom_site_occupancy
_atom_site_symmetry_multiplicity
_atom_site_calc_flag
_atom_site_refinement_flags
_atom_site_disorder_assembly
_atom_site_disorder_group
Nd1 Nd 0.14287(3) 0.85547(2) 0.36343(2) 0.03791(17) Uani 1 1 d . . .
Nd2 Nd -0.10816(3) 1.07293(2) 0.42061(2) 0.03514(16) Uani 1 1 d . . .
O1 O -0.0068(4) 0.9141(3) 0.4902(3) 0.0383(11) Uani 1 1 d . . .
H1 H -0.0634 0.8674 0.5325 0.046 Uiso 1 1 calc R . .
O2 O 0.0173(4) 1.1898(3) 0.2914(3) 0.0455(12) Uani 1 1 d . . .
O3 O 0.0165(4) 1.0056(3) 0.2911(3) 0.0397(11) Uani 1 1 d . . .
O4 O 0.0161(4) 0.7354(3) 0.4656(3) 0.0446(12) Uani 1 1 d . . .
O5 O 0.0954(5) 0.7923(4) 0.2663(4) 0.0576(14) Uani 1 1 d . . .
O6 O 0.2627(4) 0.9203(3) 0.1970(3) 0.0493(13) Uani 1 1 d . . .
O7 O 0.3203(4) 0.7488(3) 0.3371(3) 0.0526(13) Uani 1 1 d . . .
O8 O -0.2320(4) 1.1775(3) 0.3219(3) 0.0432(11) Uani 1 1 d . . .
O9 O -0.1965(4) 1.2144(3) 0.4758(3) 0.0380(11) Uani 1 1 d . . .
O10 O -0.2461(4) 0.9763(3) 0.4505(3) 0.0491(13) Uani 1 1 d . C .
O11 O -0.2138(4) 1.0226(3) 0.6004(3) 0.0383(11) Uani 1 1 d . . .
C1 C 0.0435(6) 1.2128(5) 0.1998(5) 0.0406(16) Uani 1 1 d . . .
C2 C 0.0678(7) 1.3153(5) 0.1430(5) 0.0487(18) Uani 1 1 d . . .
C3 C -0.0069(8) 1.3880(5) 0.1800(6) 0.059(2) Uani 1 1 d . . .
H3 H -0.0686 1.3714 0.2382 0.071 Uiso 1 1 calc R . .
C4 C 0.0104(9) 1.4825(6) 0.1310(7) 0.076(3) Uani 1 1 d . . .
H4 H -0.0406 1.5307 0.1555 0.091 Uiso 1 1 calc R . .
C5 C 0.0998(9) 1.5079(7) 0.0481(7) 0.081(3) Uani 1 1 d . . .
H5 H 0.1089 1.5735 0.0144 0.097 Uiso 1 1 calc R . .
C6 C 0.1766(9) 1.4386(7) 0.0132(6) 0.074(3) Uani 1 1 d . . .
H6 H 0.2413 1.4564 -0.0423 0.088 Uiso 1 1 calc R . .
C7 C 0.1597(7) 1.3404(6) 0.0599(6) 0.060(2) Uani 1 1 d . . .
H7 H 0.2108 1.2930 0.0343 0.072 Uiso 1 1 calc R . .
C8 C 0.0429(6) 1.1514(5) 0.1531(5) 0.0421(17) Uani 1 1 d . . .
C9 C 0.0253(6) 1.0550(5) 0.2006(5) 0.0407(17) Uani 1 1 d . . .
C10 C 0.0194(7) 1.0114(5) 0.1329(5) 0.0424(17) Uani 1 1 d . . .
H10A H -0.0504 0.9783 0.1604 0.051 Uiso 1 1 calc R . .
H10B H 0.0900 0.9648 0.1200 0.051 Uiso 1 1 calc R . .
C11 C 0.0122(7) 1.0952(5) 0.0401(5) 0.0470(18) Uani 1 1 d . . .
H11A H -0.0694 1.1143 0.0367 0.056 Uiso 1 1 calc R . .
H11B H 0.0615 1.0774 -0.0175 0.056 Uiso 1 1 calc R . .
C12 C 0.0571(7) 1.1783(5) 0.0447(5) 0.052(2) Uani 1 1 d . . .
H12A H 0.1399 1.1821 0.0061 0.063 Uiso 1 1 calc R . .
H12B H 0.0097 1.2404 0.0205 0.063 Uiso 1 1 calc R . .
C13 C -0.0438(7) 0.6823(5) 0.4604(5) 0.0437(17) Uani 1 1 d . . .
C14 C -0.1077(7) 0.6168(5) 0.5566(5) 0.0490(18) Uani 1 1 d . . .
C15 C -0.1403(7) 0.5320(5) 0.5670(6) 0.055(2) Uani 1 1 d . . .
H15 H -0.1215 0.5141 0.5114 0.066 Uiso 1 1 calc R . .
C16 C -0.1998(7) 0.4724(6) 0.6568(6) 0.062(2) Uani 1 1 d . . .
H16 H -0.2221 0.4156 0.6614 0.074 Uiso 1 1 calc R . .
C17 C -0.2263(8) 0.4966(6) 0.7396(7) 0.068(2) Uani 1 1 d . . .
H17 H -0.2667 0.4564 0.8008 0.081 Uiso 1 1 calc R . .
C18 C -0.1931(8) 0.5801(6) 0.7316(6) 0.068(2) Uani 1 1 d . . .
H18 H -0.2115 0.5970 0.7877 0.082 Uiso 1 1 calc R . .
C19 C -0.1323(7) 0.6402(6) 0.6409(6) 0.059(2) Uani 1 1 d . . .
H19 H -0.1081 0.6960 0.6366 0.071 Uiso 1 1 calc R . .
C20 C -0.0509(7) 0.6859(5) 0.3723(5) 0.0459(18) Uani 1 1 d . . .
C21 C 0.0181(8) 0.7427(5) 0.2822(6) 0.054(2) Uani 1 1 d . . .
C22 C -0.0073(11) 0.7314(6) 0.2001(6) 0.081(3) Uani 1 1 d . . .
H22A H 0.0508 0.6820 0.1763 0.098 Uiso 1 1 calc R . .
H22B H -0.0073 0.7926 0.1457 0.098 Uiso 1 1 calc R . .
C23 C -0.1286(10) 0.7006(6) 0.2465(7) 0.078(3) Uani 1 1 d . . .
H23A H -0.1417 0.6633 0.2129 0.094 Uiso 1 1 calc R . .
H23B H -0.1904 0.7565 0.2463 0.094 Uiso 1 1 calc R . .
C24 C -0.1249(8) 0.6368(6) 0.3520(6) 0.063(2) Uani 1 1 d . . .
H24A H -0.2042 0.6358 0.3981 0.076 Uiso 1 1 calc R . .
H24B H -0.0887 0.5704 0.3555 0.076 Uiso 1 1 calc R . .
C25 C 0.3304(7) 0.8799(5) 0.1360(5) 0.0480(18) Uani 1 1 d . . .
C26 C 0.3371(6) 0.9349(5) 0.0310(5) 0.052(2) Uani 1 1 d . . .
C27 C 0.3501(8) 1.0318(6) -0.0085(6) 0.069(2) Uani 1 1 d . . .
H27 H 0.3579 1.0632 0.0300 0.083 Uiso 1 1 calc R . .
C28 C 0.3516(9) 1.0825(7) -0.1048(7) 0.081(3) Uani 1 1 d . . .
H28 H 0.3640 1.1477 -0.1323 0.097 Uiso 1 1 calc R . .
C29 C 0.3351(8) 1.0389(8) -0.1606(7) 0.075(3) Uani 1 1 d . . .
H29 H 0.3324 1.0750 -0.2249 0.090 Uiso 1 1 calc R . .
C30 C 0.3230(9) 0.9449(8) -0.1233(6) 0.079(3) Uani 1 1 d . . .
H30 H 0.3132 0.9147 -0.1619 0.095 Uiso 1 1 calc R . .
C31 C 0.3249(8) 0.8918(7) -0.0269(6) 0.072(3) Uani 1 1 d . . .
H31 H 0.3178 0.8255 -0.0016 0.086 Uiso 1 1 calc R . .
C32 C 0.3958(7) 0.7883(5) 0.1634(5) 0.0499(19) Uani 1 1 d . . .
C33 C 0.3906(6) 0.7339(5) 0.2595(5) 0.0499(19) Uani 1 1 d . . .
C34 C 0.4804(7) 0.6459(6) 0.2654(5) 0.056(2) Uani 1 1 d . . .
H34A H 0.4423 0.5875 0.2934 0.067 Uiso 1 1 calc R . .
H34B H 0.5286 0.6409 0.3061 0.067 Uiso 1 1 calc R . .
C35 C 0.5548(9) 0.6581(6) 0.1626(6) 0.084(3) Uani 1 1 d . . .
H35A H 0.5666 0.5982 0.1488 0.101 Uiso 1 1 calc R . .
H35B H 0.6321 0.6737 0.1525 0.101 Uiso 1 1 calc R . .
C36 C 0.4906(8) 0.7403(6) 0.0950(6) 0.065(2) Uani 1 1 d . . .
H36A H 0.5442 0.7857 0.0448 0.077 Uiso 1 1 calc R . .
H36B H 0.4556 0.7154 0.0630 0.077 Uiso 1 1 calc R . .
C37 C -0.2793(6) 1.2646(5) 0.3014(5) 0.0428(17) Uani 1 1 d . . .
C38 C -0.3265(6) 1.3028(5) 0.2152(5) 0.0424(17) Uani 1 1 d . . .
C39 C -0.4352(7) 1.3589(5) 0.2161(6) 0.0526(19) Uani 1 1 d . . .
H39 H -0.4832 1.3747 0.2719 0.063 Uiso 1 1 calc R . .
C40 C -0.4724(7) 1.3918(5) 0.1316(6) 0.056(2) Uani 1 1 d . . .
H40 H -0.5480 1.4271 0.1323 0.067 Uiso 1 1 calc R . .
C41 C -0.4037(7) 1.3743(6) 0.0522(6) 0.060(2) Uani 1 1 d . . .
H41 H -0.4286 1.4013 -0.0046 0.072 Uiso 1 1 calc R . .
C42 C -0.2966(8) 1.3177(7) 0.0496(6) 0.069(2) Uani 1 1 d . . .
H42 H -0.2490 1.3039 -0.0075 0.083 Uiso 1 1 calc R . .
C43 C -0.2601(7) 1.2813(5) 0.1326(5) 0.054(2) Uani 1 1 d . . .
H43 H -0.1876 1.2407 0.1325 0.065 Uiso 1 1 calc R . .
C44 C -0.2826(6) 1.3269(5) 0.3495(5) 0.0416(17) Uani 1 1 d . B .
C45 C -0.3265(8) 1.4331(5) 0.3210(5) 0.055(2) Uani 1 1 d D . .
H45A H -0.4052 1.4463 0.3123 0.066 Uiso 1 1 calc R A 1
H45B H -0.2726 1.4691 0.2602 0.066 Uiso 1 1 calc R A 1
C46A C -0.2717(17) 1.4702(10) 0.3697(14) 0.061(6) Uani 0.63(3) 1 d P B 2
H46A H -0.2000 1.4973 0.3237 0.073 Uiso 0.63(3) 1 calc PR B 2
H46B H -0.3270 1.5209 0.3932 0.073 Uiso 0.63(3) 1 calc PR B 2
C47 C -0.2429(7) 1.3867(5) 0.4532(5) 0.0510(19) Uani 1 1 d D . .
H47A H -0.2699 1.3731 0.5240 0.061 Uiso 1 1 calc R B 1
H47B H -0.1655 1.4090 0.4268 0.061 Uiso 1 1 calc R B 1
C48 C -0.2380(6) 1.2990(4) 0.4287(5) 0.0385(16) Uani 1 1 d . B .
C49 C -0.3083(6) 0.9143(5) 0.5224(5) 0.0416(17) Uani 1 1 d . . .
C50A C -0.3683(18) 0.8802(19) 0.4794(19) 0.028(9) Uiso 0.233(9) 1 d PG C 2
C51A C -0.3057(15) 0.8339(19) 0.4126(17) 0.073(7) Uani 0.233(9) 1 d PG C 2
H51A H -0.2234 0.8325 0.3871 0.088 Uiso 0.233(9) 1 calc PR C 2
C52A C -0.364(2) 0.7895(19) 0.3830(17) 0.073(7) Uani 0.233(9) 1 d PG C 2
H52A H -0.3208 0.7578 0.3373 0.088 Uiso 0.233(9) 1 calc PR C 2
C53A C -0.484(2) 0.792(2) 0.420(2) 0.073(7) Uani 0.233(9) 1 d PG C 2
H53A H -0.5235 0.7612 0.4002 0.088 Uiso 0.233(9) 1 calc PR C 2
C54A C -0.5465(15) 0.838(2) 0.4872(19) 0.073(7) Uani 0.233(9) 1 d PG C 2
H54A H -0.6288 0.8392 0.5127 0.088 Uiso 0.233(9) 1 calc PR C 2
C55A C -0.4887(18) 0.8822(19) 0.5168(17) 0.073(7) Uani 0.233(9) 1 d PG C 2
H55A H -0.5314 0.9139 0.5624 0.088 Uiso 0.233(9) 1 calc PR C 2
C50 C -0.3717(4) 0.8588(3) 0.4979(4) 0.043(4) Uani 0.767(9) 1 d PG C 1
C51 C -0.3657(5) 0.7597(3) 0.5328(4) 0.048(3) Uani 0.767(9) 1 d PG C 1
H51 H -0.3209 0.7219 0.5764 0.057 Uiso 0.767(9) 1 calc PR C 1
C52 C -0.4250(5) 0.7159(3) 0.5040(4) 0.049(3) Uani 0.767(9) 1 d PG C 1
H52 H -0.4209 0.6482 0.5279 0.059 Uiso 0.767(9) 1 calc PR C 1
C53 C -0.4905(5) 0.7713(4) 0.4402(4) 0.054(3) Uani 0.767(9) 1 d PG C 1
H53 H -0.5310 0.7413 0.4205 0.065 Uiso 0.767(9) 1 calc PR C 1
C54 C -0.4965(5) 0.8704(3) 0.4053(4) 0.049(3) Uani 0.767(9) 1 d PG C 1
H54 H -0.5413 0.9082 0.3617 0.058 Uiso 0.767(9) 1 calc PR C 1
C55 C -0.4372(4) 0.9142(3) 0.4341(3) 0.038(2) Uani 0.767(9) 1 d PG C 1
H55 H -0.4413 0.9819 0.4102 0.046 Uiso 0.767(9) 1 calc PR C 1
C46 C -0.3298(15) 1.4593(4) 0.4050(11) 0.057(10) Uani 0.37(3) 1 d PGD B 1
H46C H -0.3088 1.5244 0.3818 0.068 Uiso 0.37(3) 1 calc PR B 1
H46D H -0.4091 1.4579 0.4512 0.068 Uiso 0.37(3) 1 calc PR B 1
C56 C -0.3174(6) 0.8964(6) 0.6197(5) 0.0487(18) Uani 1 1 d . C .
C57 C -0.2754(6) 0.9511(5) 0.6518(5) 0.0422(17) Uani 1 1 d . . .
C58 C -0.3162(7) 0.9211(5) 0.7609(5) 0.0488(18) Uani 1 1 d . C .
H58A H -0.3812 0.9679 0.7829 0.059 Uiso 1 1 calc R . .
H58B H -0.2516 0.9145 0.7871 0.059 Uiso 1 1 calc R . .
C59 C -0.3573(7) 0.8233(6) 0.7921(5) 0.056(2) Uani 1 1 d . . .
H59A H -0.2930 0.7704 0.8041 0.067 Uiso 1 1 calc R C .
H59B H -0.4238 0.8137 0.8517 0.067 Uiso 1 1 calc R . .
C60 C -0.3944(7) 0.8276(6) 0.7071(5) 0.057(2) Uani 1 1 d . C .
H60A H -0.3792 0.7636 0.7007 0.068 Uiso 1 1 calc R . .
H60B H -0.4783 0.8527 0.7150 0.068 Uiso 1 1 calc R . .

loop_
_atom_site_aniso_label
_atom_site_aniso_U_11
_atom_site_aniso_U_22
_atom_site_aniso_U_33
_atom_site_aniso_U_23
_atom_site_aniso_U_13
_atom_site_aniso_U_12
Nd1 0.0528(3) 0.0261(2) 0.0347(2) -0.01099(16) -0.01841(18) 0.00427(17)
Nd2 0.0487(3) 0.0242(2) 0.0322(2) -0.00835(15) -0.01934(17) 0.00482(16)
O1 0.051(3) 0.029(2) 0.031(2) -0.0092(19) -0.014(2) 0.003(2)
O2 0.055(3) 0.037(3) 0.040(3) -0.012(2) -0.017(2) 0.004(2)
O3 0.054(3) 0.032(2) 0.033(3) -0.009(2) -0.020(2) 0.004(2)
O4 0.059(3) 0.037(3) 0.045(3) -0.018(2) -0.021(2) -0.004(2)
O5 0.093(4) 0.038(3) 0.043(3) -0.012(2) -0.029(3) -0.001(3)
O6 0.064(3) 0.035(3) 0.041(3) -0.013(2) -0.015(2) 0.007(2)
O7 0.061(3) 0.047(3) 0.043(3) -0.014(2) -0.021(3) 0.010(2)
O8 0.057(3) 0.024(2) 0.051(3) -0.009(2) -0.029(2) 0.005(2)
O9 0.052(3) 0.024(2) 0.038(2) -0.0104(19) -0.018(2) 0.003(2)
O10 0.067(3) 0.040(3) 0.044(3) -0.012(2) -0.031(3) 0.006(3)
O11 0.047(3) 0.031(2) 0.039(3) -0.015(2) -0.015(2) 0.001(2)
C1 0.045(4) 0.035(4) 0.042(4) -0.015(3) -0.015(3) -0.001(3)
C2 0.054(4) 0.044(4) 0.044(4) -0.014(3) -0.013(4) -0.003(4)
C3 0.076(6) 0.036(4) 0.058(5) -0.019(4) -0.005(4) -0.009(4)
C4 0.097(7) 0.044(5) 0.071(6) -0.026(4) 0.002(5) -0.009(5)
C5 0.101(7) 0.052(5) 0.074(6) -0.022(5) 0.000(6) -0.019(5)
C6 0.085(6) 0.066(6) 0.054(5) -0.015(4) 0.002(5) -0.022(5)
C7 0.072(6) 0.051(5) 0.052(5) -0.020(4) -0.010(4) -0.005(4)
C8 0.051(4) 0.036(4) 0.037(4) -0.010(3) -0.020(3) 0.006(3)
C9 0.045(4) 0.035(4) 0.038(4) -0.011(3) -0.018(3) 0.008(3)
C10 0.056(4) 0.034(4) 0.041(4) -0.014(3) -0.018(3) -0.004(3)
C11 0.068(5) 0.040(4) 0.036(4) -0.011(3) -0.028(4) 0.004(4)
C12 0.070(5) 0.043(4) 0.038(4) -0.013(3) -0.021(4) 0.008(4)
C13 0.056(4) 0.027(3) 0.055(5) -0.019(3) -0.025(4) 0.004(3)
C14 0.057(5) 0.043(4) 0.048(4) -0.017(3) -0.017(4) -0.001(4)
C15 0.068(5) 0.046(5) 0.058(5) -0.027(4) -0.021(4) 0.001(4)
C16 0.071(5) 0.053(5) 0.064(5) -0.026(4) -0.016(4) -0.006(4)
C17 0.074(6) 0.059(5) 0.064(6) -0.022(4) -0.011(4) -0.008(5)
C18 0.084(6) 0.055(5) 0.060(5) -0.028(4) -0.005(5) -0.008(5)
C19 0.071(5) 0.049(5) 0.056(5) -0.024(4) -0.011(4) -0.005(4)
C20 0.062(5) 0.029(4) 0.054(5) -0.013(3) -0.030(4) -0.002(3)
C21 0.087(6) 0.032(4) 0.054(5) -0.015(4) -0.040(4) 0.000(4)
C22 0.163(11) 0.044(5) 0.054(5) -0.004(4) -0.066(6) -0.015(6)
C23 0.123(9) 0.048(5) 0.090(7) -0.029(5) -0.068(7) 0.008(6)
C24 0.083(6) 0.053(5) 0.071(6) -0.027(4) -0.041(5) 0.000(5)
C25 0.060(5) 0.043(4) 0.039(4) -0.016(3) -0.014(4) -0.001(4)
C26 0.050(4) 0.049(5) 0.039(4) -0.008(4) -0.010(3) 0.008(4)
C27 0.085(6) 0.048(5) 0.057(5) -0.004(4) -0.023(5) 0.001(5)
C28 0.093(7) 0.057(6) 0.060(6) 0.010(5) -0.022(5) -0.008(5)
C29 0.070(6) 0.080(7) 0.046(5) -0.005(5) -0.009(4) 0.000(5)
C30 0.089(7) 0.090(8) 0.048(5) -0.027(5) -0.019(5) 0.008(6)
C31 0.091(7) 0.062(6) 0.051(5) -0.020(4) -0.024(5) 0.014(5)
C32 0.061(5) 0.041(4) 0.040(4) -0.014(3) -0.015(3) 0.008(4)
C33 0.052(4) 0.048(4) 0.045(4) -0.020(4) -0.016(4) 0.012(4)
C34 0.062(5) 0.052(5) 0.049(5) -0.022(4) -0.020(4) 0.013(4)
C35 0.091(7) 0.056(5) 0.067(6) -0.017(5) -0.009(5) 0.027(5)
C36 0.070(5) 0.060(5) 0.055(5) -0.025(4) -0.017(4) 0.013(4)
C37 0.050(4) 0.031(4) 0.040(4) -0.005(3) -0.017(3) 0.000(3)
C38 0.054(4) 0.027(3) 0.042(4) -0.001(3) -0.021(3) -0.004(3)
C39 0.052(4) 0.044(4) 0.057(5) -0.009(4) -0.022(4) -0.003(4)
C40 0.054(5) 0.036(4) 0.066(6) 0.004(4) -0.034(4) 0.002(4)
C41 0.065(5) 0.054(5) 0.048(5) 0.006(4) -0.031(4) -0.002(4)
C42 0.086(6) 0.074(6) 0.038(4) -0.008(4) -0.023(4) -0.003(5)
C43 0.059(5) 0.045(4) 0.052(5) -0.011(4) -0.024(4) 0.005(4)
C44 0.050(4) 0.026(3) 0.044(4) -0.004(3) -0.020(3) 0.000(3)
C45 0.073(5) 0.031(4) 0.054(5) -0.009(3) -0.025(4) 0.005(4)
C46A 0.068(12) 0.019(7) 0.107(13) -0.010(7) -0.052(10) -0.003(7)
C47 0.081(5) 0.024(4) 0.049(4) -0.010(3) -0.025(4) -0.004(4)
C48 0.044(4) 0.025(3) 0.039(4) -0.008(3) -0.009(3) 0.000(3)
C49 0.047(4) 0.028(4) 0.051(4) -0.013(3) -0.019(3) 0.001(3)
C51A 0.075(13) 0.082(14) 0.069(14) -0.010(10) -0.046(11) -0.009(11)
C52A 0.075(13) 0.082(14) 0.069(14) -0.010(10) -0.046(11) -0.009(11)
C53A 0.075(13) 0.082(14) 0.069(14) -0.010(10) -0.046(11) -0.009(11)
C54A 0.075(13) 0.082(14) 0.069(14) -0.010(10) -0.046(11) -0.009(11)
C55A 0.075(13) 0.082(14) 0.069(14) -0.010(10) -0.046(11) -0.009(11)
C50 0.061(7) 0.027(6) 0.030(5) 0.000(4) -0.014(5) 0.000(5)
C51 0.052(6) 0.047(6) 0.040(5) -0.012(4) -0.019(4) 0.004(5)
C52 0.046(5) 0.047(6) 0.054(6) -0.016(5) -0.018(5) 0.001(5)
C53 0.053(6) 0.081(9) 0.043(6) -0.033(6) -0.013(5) -0.015(6)
C54 0.049(6) 0.058(7) 0.045(6) -0.022(5) -0.025(5) 0.008(5)
C55 0.039(5) 0.040(5) 0.035(5) -0.017(4) -0.015(4) 0.010(4)
C46 0.049(17) 0.027(13) 0.12(3) -0.022(14) -0.054(17) -0.006(12)
C56 0.053(4) 0.054(5) 0.046(4) -0.022(4) -0.017(4) -0.005(4)
C57 0.050(4) 0.031(4) 0.043(4) -0.014(3) -0.017(3) 0.007(3)
C58 0.050(4) 0.047(4) 0.043(4) -0.013(3) -0.015(3) 0.003(4)
C59 0.063(5) 0.052(5) 0.048(5) -0.012(4) -0.017(4) -0.006(4)
C60 0.064(5) 0.057(5) 0.047(5) -0.017(4) -0.003(4) -0.024(4)

loop_
_atom_type_symbol
_atom_type_description
_atom_type_scat_dispersion_real
_atom_type_scat_dispersion_imag
_atom_type_scat_source
C C 0.0033 0.0016 'International Tables Vol C Tables 4.2.6.8 and 6.1.1.4'
H H 0.0000 0.0000 'International Tables Vol C Tables 4.2.6.8 and 6.1.1.4'
O O 0.0106 0.0060 'International Tables Vol C Tables 4.2.6.8 and 6.1.1.4'
Nd Nd -0.1943 3.0179 'International Tables Vol C Tables 4.2.6.8 and 6.1.1.4'

loop_
_geom_angle_atom_site_label_1
_geom_angle_atom_site_label_2
_geom_angle_atom_site_label_3
_geom_angle
_geom_angle_site_symmetry_1
_geom_angle_site_symmetry_3
O7 Nd1 O5 83.38(18) . .
O7 Nd1 O4 97.22(17) . .
O5 Nd1 O4 70.20(17) . .
O7 Nd1 O6 70.93(16) . .
O5 Nd1 O6 72.37(19) . .
O4 Nd1 O6 141.79(16) . .
O7 Nd1 O1 142.16(15) . .
O5 Nd1 O1 122.82(18) . .
O4 Nd1 O1 71.34(15) . .
O6 Nd1 O1 138.88(15) . .
O7 Nd1 O3 147.14(15) . .
O5 Nd1 O3 84.31(16) . .
O4 Nd1 O3 107.00(16) . .
O6 Nd1 O3 76.32(15) . .
O1 Nd1 O3 68.58(14) . .
O7 Nd1 O11 99.67(16) . 2_576
O5 Nd1 O11 156.37(16) . 2_576
O4 Nd1 O11 131.81(15) . 2_576
O6 Nd1 O11 86.39(16) . 2_576
O1 Nd1 O11 67.72(15) . 2_576
O3 Nd1 O11 80.62(14) . 2_576
O7 Nd1 O9 73.96(15) . 2_576
O5 Nd1 O9 135.75(15) . 2_576
O4 Nd1 O9 75.50(15) . 2_576
O6 Nd1 O9 130.70(16) . 2_576
O1 Nd1 O9 68.28(13) . 2_576
O3 Nd1 O9 133.04(13) . 2_576
O11 Nd1 O9 66.59(14) 2_576 2_576
O7 Nd1 Nd2 109.12(12) . 2_576
O5 Nd1 Nd2 158.47(15) . 2_576
O4 Nd1 Nd2 90.43(11) . 2_576
O6 Nd1 Nd2 127.74(12) . 2_576
O1 Nd1 Nd2 38.07(10) . 2_576
O3 Nd1 Nd2 92.86(10) . 2_576
O11 Nd1 Nd2 41.38(10) 2_576 2_576
O9 Nd1 Nd2 40.47(9) 2_576 2_576
O10 Nd2 O8 76.91(16) . .
O10 Nd2 O1 136.35(15) . 2_576
O8 Nd2 O1 137.96(14) . 2_576
O10 Nd2 O1 79.62(16) . .
O8 Nd2 O1 150.88(15) . .
O1 Nd2 O1 71.08(17) 2_576 .
O10 Nd2 O2 143.21(16) . .
O8 Nd2 O2 75.88(16) . .
O1 Nd2 O2 79.86(16) 2_576 .
O1 Nd2 O2 115.72(15) . .
O10 Nd2 O3 86.95(16) . .
O8 Nd2 O3 92.04(15) . .
O1 Nd2 O3 111.09(15) 2_576 .
O1 Nd2 O3 69.61(14) . .
O2 Nd2 O3 69.84(15) . .
O10 Nd2 O9 113.15(16) . .
O8 Nd2 O9 72.09(14) . .
O1 Nd2 O9 70.60(14) 2_576 .
O1 Nd2 O9 134.04(14) . .
O2 Nd2 O9 81.09(15) . .
O3 Nd2 O9 149.67(14) . .
O10 Nd2 O11 72.36(16) . .
O8 Nd2 O11 113.26(15) . .
O1 Nd2 O11 69.30(15) 2_576 .
O1 Nd2 O11 75.00(14) . .
O2 Nd2 O11 142.08(15) . .
O3 Nd2 O11 141.63(14) . .
O9 Nd2 O11 68.42(14) . .
O10 Nd2 Nd1 113.34(12) . 2_576
O8 Nd2 Nd1 113.07(11) . 2_576
O1 Nd2 Nd1 39.24(10) 2_576 2_576
O1 Nd2 Nd1 91.94(10) . 2_576
O2 Nd2 Nd1 99.93(11) . 2_576
O3 Nd2 Nd1 150.21(10) . 2_576
O9 Nd2 Nd1 42.11(10) . 2_576
O11 Nd2 Nd1 42.17(10) . 2_576
O10 Nd2 Nd2 109.25(11) . 2_576
O8 Nd2 Nd2 173.56(11) . 2_576
O1 Nd2 Nd2 35.85(10) 2_576 2_576
O1 Nd2 Nd2 35.23(10) . 2_576
O2 Nd2 Nd2 99.28(11) . 2_576
O3 Nd2 Nd2 90.21(10) . 2_576
O9 Nd2 Nd2 103.17(10) . 2_576
O11 Nd2 Nd2 67.92(10) . 2_576
Nd1 Nd2 Nd2 63.17(3) 2_576 2_576
Nd2 O1 Nd2 108.92(17) 2_576 .
Nd2 O1 Nd1 102.69(16) 2_576 .
Nd2 O1 Nd1 111.62(16) . .
Nd2 O1 H1 111.1 2_576 .
Nd2 O1 H1 111.1 . .
Nd1 O1 H1 111.1 . .
C1 O2 Nd2 129.9(4) . .
C9 O3 Nd2 120.9(4) . .
C9 O3 Nd1 129.0(4) . .
Nd2 O3 Nd1 108.76(15) . .
C13 O4 Nd1 140.8(4) . .
C21 O5 Nd1 133.9(5) . .
C25 O6 Nd1 131.9(4) . .
C33 O7 Nd1 131.4(4) . .
C37 O8 Nd2 137.1(5) . .
C48 O9 Nd2 128.9(4) . .
C48 O9 Nd1 132.9(4) . 2_576
Nd2 O9 Nd1 97.42(14) . 2_576
C49 O10 Nd2 139.4(4) . .
C57 O11 Nd2 127.5(4) . .
C57 O11 Nd1 135.8(4) . 2_576
Nd2 O11 Nd1 96.45(16) . 2_576
O2 C1 C8 123.6(6) . .
O2 C1 C2 115.1(6) . .
C8 C1 C2 121.2(6) . .
C7 C2 C3 119.2(7) . .
C7 C2 C1 123.4(7) . .
C3 C2 C1 117.3(6) . .
C4 C3 C2 119.9(8) . .
C4 C3 H3 120.1 . .
C2 C3 H3 120.1 . .
C5 C4 C3 121.2(8) . .
C5 C4 H4 119.4 . .
C3 C4 H4 119.4 . .
C4 C5 C6 120.2(9) . .
C4 C5 H5 119.9 . .
C6 C5 H5 119.9 . .
C5 C6 C7 120.4(8) . .
C5 C6 H6 119.8 . .
C7 C6 H6 119.8 . .
C2 C7 C6 119.0(8) . .
C2 C7 H7 120.5 . .
C6 C7 H7 120.5 . .
C1 C8 C9 124.2(6) . .
C1 C8 C12 126.6(6) . .
C9 C8 C12 109.2(6) . .
O3 C9 C8 126.9(6) . .
O3 C9 C10 121.7(6) . .
C8 C9 C10 111.4(6) . .
C9 C10 C11 105.4(6) . .
C9 C10 H10A 110.7 . .
C11 C10 H10A 110.7 . .
C9 C10 H10B 110.7 . .
C11 C10 H10B 110.7 . .
H10A C10 H10B 108.8 . .
C10 C11 C12 105.9(5) . .
C10 C11 H11A 110.6 . .
C12 C11 H11A 110.6 . .
C10 C11 H11B 110.6 . .
C12 C11 H11B 110.6 . .
H11A C11 H11B 108.7 . .
C8 C12 C11 103.6(6) . .
C8 C12 H12A 111.0 . .
C11 C12 H12A 111.0 . .
C8 C12 H12B 111.0 . .
C11 C12 H12B 111.0 . .
H12A C12 H12B 109.0 . .
O4 C13 C20 122.4(7) . .
O4 C13 C14 115.0(6) . .
C20 C13 C14 122.6(7) . .
C15 C14 C19 118.1(7) . .
C15 C14 C13 122.9(7) . .
C19 C14 C13 119.0(7) . .
C14 C15 C16 122.0(7) . .
C14 C15 H15 119.0 . .
C16 C15 H15 119.0 . .
C17 C16 C15 119.9(8) . .
C17 C16 H16 120.1 . .
C15 C16 H16 120.1 . .
C18 C17 C16 119.4(9) . .
C18 C17 H17 120.3 . .
C16 C17 H17 120.3 . .
C17 C18 C19 120.8(8) . .
C17 C18 H18 119.6 . .
C19 C18 H18 119.6 . .
C14 C19 C18 119.8(8) . .
C14 C19 H19 120.1 . .
C18 C19 H19 120.1 . .
C13 C20 C21 121.3(7) . .
C13 C20 C24 130.1(7) . .
C21 C20 C24 108.7(7) . .
O5 C21 C20 129.3(7) . .
O5 C21 C22 121.3(8) . .
C20 C21 C22 109.3(8) . .
C21 C22 C23 103.1(8) . .
C21 C22 H22A 111.1 . .
C23 C22 H22A 111.1 . .
C21 C22 H22B 111.1 . .
C23 C22 H22B 111.1 . .
H22A C22 H22B 109.1 . .
C22 C23 C24 102.3(7) . .
C22 C23 H23A 111.3 . .
C24 C23 H23A 111.3 . .
C22 C23 H23B 111.3 . .
C24 C23 H23B 111.3 . .
H23A C23 H23B 109.2 . .
C20 C24 C23 102.9(7) . .
C20 C24 H24A 111.2 . .
C23 C24 H24A 111.2 . .
C20 C24 H24B 111.2 . .
C23 C24 H24B 111.2 . .
H24A C24 H24B 109.1 . .
O6 C25 C32 122.8(6) . .
O6 C25 C26 116.5(6) . .
C32 C25 C26 120.7(6) . .
C31 C26 C27 118.5(7) . .
C31 C26 C25 120.9(7) . .
C27 C26 C25 120.5(8) . .
C26 C27 C28 119.8(9) . .
C26 C27 H27 120.1 . .
C28 C27 H27 120.1 . .
C29 C28 C27 120.8(9) . .
C29 C28 H28 119.6 . .
C27 C28 H28 119.6 . .
C30 C29 C28 119.9(9) . .
C30 C29 H29 120.0 . .
C28 C29 H29 120.0 . .
C29 C30 C31 120.0(10) . .
C29 C30 H30 120.0 . .
C31 C30 H30 120.0 . .
C26 C31 C30 120.9(9) . .
C26 C31 H31 119.5 . .
C30 C31 H31 119.5 . .
C33 C32 C25 122.8(6) . .
C33 C32 C36 110.6(6) . .
C25 C32 C36 126.2(6) . .
O7 C33 C32 128.9(6) . .
O7 C33 C34 120.4(6) . .
C32 C33 C34 110.7(6) . .
C33 C34 C35 105.5(6) . .
C33 C34 H34A 110.6 . .
C35 C34 H34A 110.6 . .
C33 C34 H34B 110.6 . .
C35 C34 H34B 110.6 . .
H34A C34 H34B 108.8 . .
C34 C35 C36 107.8(7) . .
C34 C35 H35A 110.1 . .
C36 C35 H35A 110.1 . .
C34 C35 H35B 110.1 . .
C36 C35 H35B 110.1 . .
H35A C35 H35B 108.5 . .
C32 C36 C35 103.5(6) . .
C32 C36 H36A 111.1 . .
C35 C36 H36A 111.1 . .
C32 C36 H36B 111.1 . .
C35 C36 H36B 111.1 . .
H36A C36 H36B 109.0 . .
O8 C37 C44 124.4(6) . .
O8 C37 C38 115.6(6) . .
C44 C37 C38 119.8(6) . .
C43 C38 C39 118.7(7) . .
C43 C38 C37 118.9(6) . .
C39 C38 C37 122.3(7) . .
C38 C39 C40 118.5(7) . .
C38 C39 H39 120.8 . .
C40 C39 H39 120.8 . .
C41 C40 C39 121.1(7) . .
C41 C40 H40 119.5 . .
C39 C40 H40 119.5 . .
C40 C41 C42 121.7(7) . .
C40 C41 H41 119.2 . .
C42 C41 H41 119.2 . .
C41 C42 C43 118.3(8) . .
C41 C42 H42 120.9 . .
C43 C42 H42 120.9 . .
C38 C43 C42 121.6(7) . .
C38 C43 H43 119.2 . .
C42 C43 H43 119.2 . .
C48 C44 C37 124.2(6) . .
C48 C44 C45 109.6(6) . .
C37 C44 C45 126.1(6) . .
C46A C45 C44 104.1(7) . .
C46A C45 C46 28.6(8) . .
C44 C45 C46 103.7(6) . .
C46A C45 H45A 133.3 . .
C44 C45 H45A 111.0 . .
C46 C45 H45A 111.0 . .
C46A C45 H45B 84.8 . .
C44 C45 H45B 111.0 . .
C46 C45 H45B 111.0 . .
H45A C45 H45B 109.0 . .
C47 C46A C45 107.1(10) . .
C47 C46A H46A 110.3 . .
C45 C46A H46A 110.3 . .
C47 C46A H46B 110.3 . .
C45 C46A H46B 110.3 . .
H46A C46A H46B 108.6 . .
C46A C47 C46 28.7(8) . .
C46A C47 C48 104.5(8) . .
C46 C47 C48 103.0(6) . .
C46A C47 H47A 132.9 . .
C46 C47 H47A 111.2 . .
C48 C47 H47A 111.2 . .
C46A C47 H47B 84.4 . .
C46 C47 H47B 111.2 . .
C48 C47 H47B 111.2 . .
H47A C47 H47B 109.1 . .
O9 C48 C44 128.4(6) . .
O9 C48 C47 122.1(6) . .
C44 C48 C47 109.5(6) . .
O10 C49 C56 122.9(7) . .
O10 C49 C50A 105.4(12) . .
C56 C49 C50A 131.4(12) . .
O10 C49 C50 117.1(6) . .
C56 C49 C50 120.0(6) . .
C50A C49 C50 12.9(11) . .
C51A C50A C55A 120.0 . .
C51A C50A C49 120.8(14) . .
C55A C50A C49 118.5(15) . .
C50A C51A C52A 120.0 . .
C50A C51A H51A 120.0 . .
C52A C51A H51A 120.0 . .
C53A C52A C51A 120.0 . .
C53A C52A H52A 120.0 . .
C51A C52A H52A 120.0 . .
C54A C53A C52A 120.0 . .
C54A C53A H53A 120.0 . .
C52A C53A H53A 120.0 . .
C53A C54A C55A 120.0 . .
C53A C54A H54A 120.0 . .
C55A C54A H54A 120.0 . .
C54A C55A C50A 120.0 . .
C54A C55A H55A 120.0 . .
C50A C55A H55A 120.0 . .
C51 C50 C55 120.0 . .
C51 C50 C49 124.6(3) . .
C55 C50 C49 115.4(3) . .
C50 C51 C52 120.0 . .
C50 C51 H51 120.0 . .
C52 C51 H51 120.0 . .
C53 C52 C51 120.0 . .
C53 C52 H52 120.0 . .
C51 C52 H52 120.0 . .
C54 C53 C52 120.0 . .
C54 C53 H53 120.0 . .
C52 C53 H53 120.0 . .
C53 C54 C55 120.0 . .
C53 C54 H54 120.0 . .
C55 C54 H54 120.0 . .
C54 C55 C50 120.0 . .
C54 C55 H55 120.0 . .
C50 C55 H55 120.0 . .
C47 C46 C45 107.1(9) . .
C47 C46 H46C 110.3 . .
C45 C46 H46C 110.3 . .
C47 C46 H46D 110.3 . .
C45 C46 H46D 110.3 . .
H46C C46 H46D 108.5 . .
C57 C56 C49 125.0(7) . .
C57 C56 C60 109.3(6) . .
C49 C56 C60 124.7(7) . .
O11 C57 C56 128.9(6) . .
O11 C57 C58 120.5(6) . .
C56 C57 C58 110.6(6) . .
C57 C58 C59 103.4(6) . .
C57 C58 H58A 111.1 . .
C59 C58 H58A 111.1 . .
C57 C58 H58B 111.1 . .
C59 C58 H58B 111.1 . .
H58A C58 H58B 109.0 . .
C60 C59 C58 105.1(6) . .
C60 C59 H59A 110.7 . .
C58 C59 H59A 110.7 . .
C60 C59 H59B 110.7 . .
C58 C59 H59B 110.7 . .
H59A C59 H59B 108.8 . .
C56 C60 C59 103.1(6) . .
C56 C60 H60A 111.1 . .
C59 C60 H60A 111.1 . .
C56 C60 H60B 111.1 . .
C59 C60 H60B 111.1 . .
H60A C60 H60B 109.1 . .

loop_
_geom_bond_atom_site_label_1
_geom_bond_atom_site_label_2
_geom_bond_distance
_geom_bond_site_symmetry_2
Nd1 O7 2.385(5) .
Nd1 O5 2.392(6) .
Nd1 O4 2.408(5) .
Nd1 O6 2.443(5) .
Nd1 O1 2.475(4) .
Nd1 O3 2.525(4) .
Nd1 O11 2.579(4) 2_576
Nd1 O9 2.581(4) 2_576
Nd1 Nd2 3.8167(10) 2_576
Nd2 O10 2.352(5) .
Nd2 O8 2.405(4) .
Nd2 O1 2.413(4) 2_576
Nd2 O1 2.449(4) .
Nd2 O2 2.463(5) .
Nd2 O3 2.486(4) .
Nd2 O9 2.498(4) .
Nd2 O11 2.539(4) .
Nd2 Nd1 3.8167(9) 2_576
Nd2 Nd2 3.9563(16) 2_576
O1 Nd2 2.413(4) 2_576
O1 H1 1.0000 .
O2 C1 1.276(8) .
O3 C9 1.300(8) .
O4 C13 1.277(9) .
O5 C21 1.270(10) .
O6 C25 1.276(8) .
O7 C33 1.287(8) .
O8 C37 1.273(8) .
O9 C48 1.290(7) .
O9 Nd1 2.581(4) 2_576
O10 C49 1.298(9) .
O11 C57 1.317(8) .
O11 Nd1 2.579(4) 2_576
C1 C8 1.407(10) .
C1 C2 1.520(10) .
C2 C7 1.385(11) .
C2 C3 1.424(10) .
C3 C4 1.380(11) .
C3 H3 0.9500 .
C4 C5 1.366(12) .
C4 H4 0.9500 .
C5 C6 1.378(13) .
C5 H5 0.9500 .
C6 C7 1.427(12) .
C6 H6 0.9500 .
C7 H7 0.9500 .
C8 C9 1.406(10) .
C8 C12 1.540(9) .
C9 C10 1.492(9) .
C10 C11 1.530(9) .
C10 H10A 0.9900 .
C10 H10B 0.9900 .
C11 C12 1.552(11) .
C11 H11A 0.9900 .
C11 H11B 0.9900 .
C12 H12A 0.9900 .
C12 H12B 0.9900 .
C13 C20 1.398(10) .
C13 C14 1.510(11) .
C14 C15 1.393(11) .
C14 C19 1.417(11) .
C15 C16 1.400(11) .
C15 H15 0.9500 .
C16 C17 1.397(12) .
C16 H16 0.9500 .
C17 C18 1.393(12) .
C17 H17 0.9500 .
C18 C19 1.415(12) .
C18 H18 0.9500 .
C19 H19 0.9500 .
C20 C21 1.429(11) .
C20 C24 1.504(11) .
C21 C22 1.513(11) .
C22 C23 1.525(14) .
C22 H22A 0.9900 .
C22 H22B 0.9900 .
C23 C24 1.568(12) .
C23 H23A 0.9900 .
C23 H23B 0.9900 .
C24 H24A 0.9900 .
C24 H24B 0.9900 .
C25 C32 1.413(10) .
C25 C26 1.509(10) .
C26 C31 1.384(12) .
C26 C27 1.396(11) .
C27 C28 1.397(12) .
C27 H27 0.9500 .
C28 C29 1.385(14) .
C28 H28 0.9500 .
C29 C30 1.353(14) .
C29 H29 0.9500 .
C30 C31 1.414(12) .
C30 H30 0.9500 .
C31 H31 0.9500 .
C32 C33 1.394(10) .
C32 C36 1.533(10) .
C33 C34 1.504(10) .
C34 C35 1.511(11) .
C34 H34A 0.9900 .
C34 H34B 0.9900 .
C35 C36 1.541(11) .
C35 H35A 0.9900 .
C35 H35B 0.9900 .
C36 H36A 0.9900 .
C36 H36B 0.9900 .
C37 C44 1.421(10) .
C37 C38 1.510(9) .
C38 C43 1.379(10) .
C38 C39 1.394(10) .
C39 C40 1.419(11) .
C39 H39 0.9500 .
C40 C41 1.319(11) .
C40 H40 0.9500 .
C41 C42 1.381(12) .
C41 H41 0.9500 .
C42 C43 1.390(11) .
C42 H42 0.9500 .
C43 H43 0.9500 .
C44 C48 1.408(9) .
C44 C45 1.513(9) .
C45 C46A 1.512(18) .
C45 C46 1.510(10) .
C45 H45A 0.9900 .
C45 H45B 0.9900 .
C46A C47 1.503(17) .
C46A H46A 0.9900 .
C46A H46B 0.9900 .
C47 C46 1.505(9) .
C47 C48 1.522(9) .
C47 H47A 0.9900 .
C47 H47B 0.9900 .
C49 C56 1.411(10) .
C49 C50A 1.456(19) .
C49 C50 1.521(8) .
C50A C51A 1.3900 .
C50A C55A 1.3900 .
C51A C52A 1.3900 .
C51A H51A 0.9500 .
C52A C53A 1.3900 .
C52A H52A 0.9500 .
C53A C54A 1.3900 .
C53A H53A 0.9500 .
C54A C55A 1.3900 .
C54A H54A 0.9500 .
C55A H55A 0.9500 .
C50 C51 1.3900 .
C50 C55 1.3900 .
C51 C52 1.3900 .
C51 H51 0.9500 .
C52 C53 1.3900 .
C52 H52 0.9500 .
C53 C54 1.3900 .
C53 H53 0.9500 .
C54 C55 1.3900 .
C54 H54 0.9500 .
C55 H55 0.9500 .
C46 H46C 0.9900 .
C46 H46D 0.9900 .
C56 C57 1.406(10) .
C56 C60 1.534(11) .
C57 C58 1.511(10) .
C58 C59 1.545(11) .
C58 H58A 0.9900 .
C58 H58B 0.9900 .
C59 C60 1.533(11) .
C59 H59A 0.9900 .
C59 H59B 0.9900 .
C60 H60A 0.9900 .
C60 H60B 0.9900 .
